data_2002510
loop_
_publ_author_name
'Mueller-Buschbaum, Hk'
'Schlueter, D'

_publ_section_title
;
Synthese und Strukturaufklaerung von Ba8 Pt4 Lu3 O17.5
;
_journal_name_full 'Journal of the Less-Common Metals'
_journal_page_first 395
_journal_page_last 401
_journal_paper_doi 10.1016/0022-5088(91)90293-D
_journal_volume 167
_journal_year 1991
_chemical_formula_structural 'Ba8 Pt4 Lu3 O17.5'
_chemical_formula_sum 'Ba8 Lu3 O17.5 Pt4'
_chemical_name_systematic 'Barium platinum lutetium oxide (8/4/3/17.5)'
_space_group_IT_number 221
_symmetry_cell_setting cubic
_symmetry_Int_Tables_number 221
_symmetry_space_group_name_Hall '-P 4 2 3'
_symmetry_space_group_name_H-M 'P m -3 m'
_cell_angle_alpha 90
_cell_angle_beta 90
_cell_angle_gamma 90
_cell_formula_units_Z 1
_cell_length_a 8.2960(18)
_cell_length_b 8.2960(18)
_cell_length_c 8.2960(18)
_cell_volume 571.0
_refine_ls_R_factor_all 0.043
_cod_database_code 2002510

loop_
_symmetry_equiv_pos_as_xyz
x,y,z
y,z,x
z,x,y
x,z,y
y,x,z
z,y,x
x,-y,-z
y,-z,-x
z,-x,-y
x,-z,-y
y,-x,-z
z,-y,-x
-x,y,-z
-y,z,-x
-z,x,-y
-x,z,-y
-y,x,-z
-z,y,-x
-x,-y,z
-y,-z,x
-z,-x,y
-x,-z,y
-y,-x,z
-z,-y,x
-x,-y,-z
-y,-z,-x
-z,-x,-y
-x,-z,-y
-y,-x,-z
-z,-y,-x
-x,y,z
-y,z,x
-z,x,y
-x,z,y
-y,x,z
-z,y,x
x,-y,z
y,-z,x
z,-x,y
x,-z,y
y,-x,z
z,-y,x
x,y,-z
y,z,-x
z,x,-y
x,z,-y
y,x,-z
z,y,-x

loop_
_atom_site_label
_atom_site_type_symbol
_atom_site_symmetry_multiplicity
_atom_site_Wyckoff_symbol
_atom_site_fract_x
_atom_site_fract_y
_atom_site_fract_z
_atom_site_occupancy
_atom_site_attached_hydrogens
_atom_site_calc_flag
Ba1 Ba2+ 8 g 0.2419(2) 0.2419(2) 0.2419(2) 1. 0 d
Pt1 Pt2+ 3 c 0.5 0.5 0. 1. 0 d
Pt2 Pt4+ 1 a 0. 0. 0. 1. 0 d
Lu1 Lu3+ 3 d 0.5 0. 0. 1. 0 d
O1 O2- 12 h 0. 0.5 0.2591(40) 0.972 0 d
O2 O2- 6 e 0.2467(58) 0. 0. 0.972 0 d

loop_
_atom_type_symbol
_atom_type_oxidation_number
Ba2+ 2.000
Pt2+ 2.000
Pt4+ 4.000
Lu3+ 3.000
O2- -2.000
